data_7118933
loop_
_publ_author_name
'Wang, Jian'
'Li, Jia-Nan'
'Zhang, Shao-Liang'
'Zhao, Xin-Hua'
'Shao, Dong'
'Wang, Xin-Yi'

_publ_section_title
;
 Syntheses and magnetic properties of a pyrimidyl-substituted nitronyl
 nitroxide radical and its cobalt(ii) complexes.
;
_journal_issue 28
_journal_name_full 'Chemical communications (Cambridge, England)'
_journal_page_first 5033
_journal_page_last 5036
_journal_paper_doi 10.1039/c6cc00915h
_journal_volume 52
_journal_year 2016
_chemical_formula_sum 'C11 H15 N4 O2'
_chemical_formula_weight 235.27
_chemical_melting_point ?
_chemical_name_common NIT-2-Pm
_chemical_name_systematic
;
 ?
;
_space_group_crystal_system monoclinic
_space_group_IT_number 14
_space_group_name_Hall '-P 2ybc'
_space_group_name_H-M_alt 'P 1 21/c 1'
_symmetry_space_group_name_Hall '-P 2ybc'
_symmetry_space_group_name_H-M 'P 1 21/c 1'
_atom_sites_solution_hydrogens geom
_audit_creation_method SHELXL-97
_audit_update_record
;
2016-01-24 deposited with the CCDC.
2016-03-09 downloaded from the CCDC.
;
_cell_angle_alpha 90
_cell_angle_beta 96.104(7)
_cell_angle_gamma 90
_cell_formula_units_Z 8
_cell_length_a 6.211(3)
_cell_length_b 40.769(17)
_cell_length_c 9.646(4)
_cell_measurement_reflns_used 1212
_cell_measurement_temperature 296(2)
_cell_measurement_theta_max 19.7162
_cell_measurement_theta_min 2.3468
_cell_volume 2428.7(18)
_computing_structure_refinement 'SHELXL-2013 (Sheldrick, 2013)'
_diffrn_ambient_temperature 296(2)
_diffrn_measured_fraction_theta_full 0.999
_diffrn_measured_fraction_theta_max 0.994
_diffrn_measurement_device_type 'CCD area detector'
_diffrn_measurement_method 'phi and omega scans'
_diffrn_radiation_type MoK\a
_diffrn_radiation_wavelength 0.71073
_diffrn_reflns_av_R_equivalents 0.0787
_diffrn_reflns_av_unetI/netI 0.1084
_diffrn_reflns_Laue_measured_fraction_full 0.999
_diffrn_reflns_Laue_measured_fraction_max 0.994
_diffrn_reflns_limit_h_max 8
_diffrn_reflns_limit_h_min -7
_diffrn_reflns_limit_k_max 53
_diffrn_reflns_limit_k_min -48
_diffrn_reflns_limit_l_max 10
_diffrn_reflns_limit_l_min -12
_diffrn_reflns_number 16524
_diffrn_reflns_point_group_measured_fraction_full 0.999
_diffrn_reflns_point_group_measured_fraction_max 0.994
_diffrn_reflns_theta_full 25.242
_diffrn_reflns_theta_max 27.841
_diffrn_reflns_theta_min 1.998
_exptl_absorpt_coefficient_mu 0.092
_exptl_absorpt_correction_type none
_exptl_crystal_colour purple
_exptl_crystal_density_diffrn 1.287
_exptl_crystal_density_method 'not measured'
_exptl_crystal_description block
_exptl_crystal_F_000 1000
_exptl_crystal_size_max 0.310
_exptl_crystal_size_mid 0.200
_exptl_crystal_size_min 0.110
_refine_diff_density_max 0.166
_refine_diff_density_min -0.243
_refine_diff_density_rms 0.047
_refine_ls_extinction_method none
_refine_ls_goodness_of_fit_ref 0.940
_refine_ls_hydrogen_treatment constr
_refine_ls_matrix_type full
_refine_ls_number_parameters 315
_refine_ls_number_reflns 5746
_refine_ls_number_restraints 0
_refine_ls_restrained_S_all 0.940
_refine_ls_R_factor_all 0.1756
_refine_ls_R_factor_gt 0.0719
_refine_ls_shift/su_max 0.000
_refine_ls_shift/su_mean 0.000
_refine_ls_structure_factor_coef Fsqd
_refine_ls_weighting_details
;
 w=1/[\s^2^(Fo^2^)+(0.1000P)^2^]
 where P=(Fo^2^+2Fc^2^)/3
;
_refine_ls_weighting_scheme calc
_refine_ls_wR_factor_gt 0.1658
_refine_ls_wR_factor_ref 0.2113
_reflns_Friedel_coverage 0.000
_reflns_number_gt 2509
_reflns_number_total 5746
_reflns_threshold_expression 'I > 2\s(I)'
_cod_data_source_file c6cc00915h2.cif
_cod_data_source_block NIT-2-Pm
_cod_depositor_comments
;
The following automatic conversions were performed:

'_chemical_melting_point' value 'not measured' was changed to '?' -
the value is undefined or not given.

Automatic conversion script
Id: cif_fix_values 4268 2015-11-12 08:31:59Z antanas 

 Adding full bibliography for 7118933--7118935.cif.
;
_cod_original_cell_volume 2428.6(18)
_cod_database_code 7118933
_shelx_space_group_comment
;
The symmetry employed for this shelxl refinement is uniquely defined
by the following loop, which should always be used as a source of
symmetry information in preference to the above space-group names.
They are only intended as comments.
;
_shelx_estimated_absorpt_t_min 0.972
_shelx_estimated_absorpt_t_max 0.990
_shelxl_version_number 2013-2

loop_
_space_group_symop_operation_xyz
'x, y, z'
'-x, y+1/2, -z+1/2'
'-x, -y, -z'
'x, -y-1/2, z-1/2'

loop_
_atom_site_label
_atom_site_type_symbol
_atom_site_fract_x
_atom_site_fract_y
_atom_site_fract_z
_atom_site_U_iso_or_equiv
_atom_site_adp_type
_atom_site_occupancy
_atom_site_site_symmetry_order
_atom_site_calc_flag
_atom_site_refinement_flags_posn
_atom_site_refinement_flags_adp
O1 O 0.7012(4) 0.23174(6) 0.2209(3) 0.0599(7) Uani 1 1 d . .
O2 O 0.3143(4) 0.13534(6) 0.1730(2) 0.0647(7) Uani 1 1 d . .
O3 O 1.0671(4) 0.10703(6) -0.4196(2) 0.0710(8) Uani 1 1 d . .
O4 O 0.8633(4) 0.01934(6) -0.1616(2) 0.0617(7) Uani 1 1 d . .
N1 N 0.1387(4) 0.20310(7) 0.0544(3) 0.0555(8) Uani 1 1 d . .
N2 N 0.4538(5) 0.20711(7) -0.0645(3) 0.0553(8) Uani 1 1 d . .
N3 N 0.6408(4) 0.20236(6) 0.2423(3) 0.0419(7) Uani 1 1 d . .
N4 N 0.4524(4) 0.15682(7) 0.2217(3) 0.0423(7) Uani 1 1 d . .
N5 N 0.5799(4) 0.05014(7) -0.4326(3) 0.0451(7) Uani 1 1 d . .
N6 N 0.8909(4) 0.03780(7) -0.5481(3) 0.0498(7) Uani 1 1 d . .
N7 N 1.0538(4) 0.08758(7) -0.3170(3) 0.0442(7) Uani 1 1 d . .
N8 N 0.9531(4) 0.04625(7) -0.1931(3) 0.0437(7) Uani 1 1 d . .
C1 C 0.0226(6) 0.21542(9) -0.0576(4) 0.0596(10) Uani 1 1 d . .
H27 H -0.1257 0.2181 -0.0553 0.072 Uiso 1 1 calc R U
C2 C 0.1112(6) 0.22423(9) -0.1753(4) 0.0593(10) Uani 1 1 d . .
H21 H 0.0275 0.2329 -0.2523 0.071 Uiso 1 1 calc R U
C3 C 0.3300(7) 0.21971(9) -0.1747(4) 0.0621(11) Uani 1 1 d . .
H26 H 0.3954 0.2256 -0.2534 0.074 Uiso 1 1 calc R U
C4 C 0.3480(5) 0.19992(7) 0.0435(3) 0.0405(8) Uani 1 1 d . .
C5 C 0.4788(5) 0.18652(8) 0.1677(3) 0.0409(8) Uani 1 1 d . .
C6 C 0.7173(5) 0.18376(8) 0.3738(3) 0.0394(8) Uani 1 1 d . .
C7 C 0.6282(5) 0.14899(8) 0.3362(3) 0.0412(8) Uani 1 1 d . .
C8 C 0.9627(6) 0.18569(9) 0.4011(4) 0.0598(10) Uani 1 1 d . .
H24A H 1.0260 0.1785 0.3197 0.090 Uiso 1 1 calc R U
H24B H 1.0117 0.1718 0.4785 0.090 Uiso 1 1 calc R U
H24C H 1.0052 0.2079 0.4222 0.090 Uiso 1 1 calc R U
C9 C 0.6113(6) 0.20028(9) 0.4905(4) 0.0630(11) Uani 1 1 d . .
H30A H 0.6572 0.2228 0.4984 0.094 Uiso 1 1 calc R U
H30B H 0.6530 0.1891 0.5768 0.094 Uiso 1 1 calc R U
H30C H 0.4567 0.1994 0.4700 0.094 Uiso 1 1 calc R U
C10 C 0.7866(6) 0.12686(9) 0.2688(4) 0.0643(11) Uani 1 1 d . .
H2A H 0.7125 0.1075 0.2328 0.096 Uiso 1 1 calc R U
H2B H 0.9033 0.1207 0.3372 0.096 Uiso 1 1 calc R U
H2C H 0.8433 0.1384 0.1940 0.096 Uiso 1 1 calc R U
C11 C 0.5311(7) 0.13089(9) 0.4526(4) 0.0644(11) Uani 1 1 d . .
H1A H 0.4204 0.1442 0.4867 0.097 Uiso 1 1 calc R U
H1B H 0.6423 0.1265 0.5272 0.097 Uiso 1 1 calc R U
H1C H 0.4691 0.1106 0.4175 0.097 Uiso 1 1 calc R U
C12 C 0.4540(6) 0.04010(8) -0.5454(4) 0.0525(9) Uani 1 1 d . .
H22 H 0.3044 0.0410 -0.5451 0.063 Uiso 1 1 calc R U
C13 C 0.5382(6) 0.02846(8) -0.6619(4) 0.0515(9) Uani 1 1 d . .
H19 H 0.4485 0.0215 -0.7396 0.062 Uiso 1 1 calc R U
C14 C 0.7583(6) 0.02755(9) -0.6594(4) 0.0563(10) Uani 1 1 d . .
H25 H 0.8187 0.0196 -0.7369 0.068 Uiso 1 1 calc R U
C15 C 0.7919(5) 0.04847(7) -0.4419(3) 0.0382(7) Uani 1 1 d . .
C16 C 0.9323(5) 0.06032(8) -0.3189(3) 0.0399(8) Uani 1 1 d . .
C17 C 1.1421(5) 0.09689(8) -0.1703(3) 0.0412(8) Uani 1 1 d . .
C18 C 1.1214(5) 0.06337(8) -0.0940(3) 0.0402(8) Uani 1 1 d . .
C19 C 1.3710(6) 0.10976(9) -0.1717(4) 0.0588(10) Uani 1 1 d . .
H29A H 1.4566 0.0939 -0.2148 0.088 Uiso 1 1 calc R U
H29B H 1.4334 0.1136 -0.0777 0.088 Uiso 1 1 calc R U
H29C H 1.3679 0.1299 -0.2234 0.088 Uiso 1 1 calc R U
C20 C 0.9920(6) 0.12374(9) -0.1264(4) 0.0598(10) Uani 1 1 d . .
H4A H 0.9910 0.1418 -0.1904 0.090 Uiso 1 1 calc R U
H4B H 1.0427 0.1312 -0.0342 0.090 Uiso 1 1 calc R U
H4C H 0.8480 0.1152 -0.1269 0.090 Uiso 1 1 calc R U
C21 C 1.0411(7) 0.06551(9) 0.0488(3) 0.0609(10) Uani 1 1 d . .
H5A H 0.9000 0.0754 0.0405 0.091 Uiso 1 1 calc R U
H5B H 1.1394 0.0786 0.1092 0.091 Uiso 1 1 calc R U
H5C H 1.0331 0.0439 0.0873 0.091 Uiso 1 1 calc R U
C22 C 1.3234(6) 0.04209(9) -0.0858(4) 0.0614(10) Uani 1 1 d . .
H28A H 1.2904 0.0206 -0.0530 0.092 Uiso 1 1 calc R U
H28B H 1.4351 0.0518 -0.0225 0.092 Uiso 1 1 calc R U
H28C H 1.3722 0.0404 -0.1767 0.092 Uiso 1 1 calc R U

loop_
_atom_site_aniso_label
_atom_site_aniso_U_11
_atom_site_aniso_U_22
_atom_site_aniso_U_33
_atom_site_aniso_U_23
_atom_site_aniso_U_13
_atom_site_aniso_U_12
O1 0.0524(16) 0.0446(15) 0.0799(17) 0.0086(13) -0.0055(13) -0.0123(12)
O2 0.0635(18) 0.0559(16) 0.0701(16) 0.0025(13) -0.0140(14) -0.0207(13)
O3 0.081(2) 0.0780(19) 0.0511(15) 0.0201(13) -0.0071(14) -0.0326(15)
O4 0.0682(18) 0.0514(15) 0.0636(15) 0.0150(12) -0.0024(13) -0.0237(13)
N1 0.0342(18) 0.076(2) 0.0570(18) 0.0114(16) 0.0071(14) 0.0070(15)
N2 0.0366(17) 0.078(2) 0.0518(17) 0.0161(16) 0.0048(14) 0.0043(15)
N3 0.0313(15) 0.0426(17) 0.0506(16) 0.0042(13) -0.0004(12) -0.0040(12)
N4 0.0361(16) 0.0437(17) 0.0460(15) 0.0014(13) -0.0011(12) -0.0071(13)
N5 0.0323(16) 0.0525(17) 0.0504(16) -0.0021(13) 0.0035(13) -0.0015(12)
N6 0.0356(17) 0.0624(19) 0.0523(17) -0.0103(14) 0.0087(14) -0.0040(13)
N7 0.0421(17) 0.0515(18) 0.0379(14) 0.0059(13) -0.0006(12) -0.0121(13)
N8 0.0391(17) 0.0476(17) 0.0436(15) 0.0025(13) 0.0012(12) -0.0055(13)
C1 0.035(2) 0.073(3) 0.070(3) 0.006(2) 0.0036(19) 0.0108(18)
C2 0.049(2) 0.064(3) 0.062(2) 0.0096(19) -0.007(2) 0.0124(18)
C3 0.059(3) 0.077(3) 0.049(2) 0.0161(19) 0.0046(19) 0.009(2)
C4 0.0328(19) 0.0400(19) 0.0488(19) 0.0020(15) 0.0046(15) -0.0018(14)
C5 0.0321(19) 0.045(2) 0.0446(18) 0.0044(15) 0.0010(14) -0.0014(15)
C6 0.0330(19) 0.045(2) 0.0400(17) 0.0010(15) 0.0009(14) -0.0017(14)
C7 0.0380(19) 0.047(2) 0.0374(17) 0.0045(15) 0.0004(15) 0.0015(15)
C8 0.041(2) 0.067(3) 0.068(2) 0.011(2) -0.0077(18) -0.0037(18)
C9 0.067(3) 0.067(3) 0.055(2) -0.0119(19) 0.010(2) -0.001(2)
C10 0.064(3) 0.062(3) 0.066(2) -0.008(2) 0.002(2) 0.016(2)
C11 0.069(3) 0.063(3) 0.062(2) 0.016(2) 0.006(2) -0.010(2)
C12 0.035(2) 0.056(2) 0.064(2) 0.0052(19) -0.0047(18) -0.0062(16)
C13 0.053(2) 0.051(2) 0.046(2) 0.0022(17) -0.0126(17) -0.0128(17)
C14 0.054(3) 0.065(3) 0.050(2) -0.0085(18) 0.0104(19) -0.0109(19)
C15 0.0274(18) 0.0441(19) 0.0426(17) 0.0021(15) 0.0011(14) -0.0043(14)
C16 0.0335(19) 0.045(2) 0.0408(18) 0.0003(15) 0.0027(14) -0.0072(14)
C17 0.0321(18) 0.048(2) 0.0423(18) 0.0001(15) 0.0003(14) -0.0092(14)
C18 0.0353(19) 0.047(2) 0.0383(17) -0.0031(14) 0.0034(14) -0.0058(15)
C19 0.040(2) 0.079(3) 0.056(2) -0.0023(19) -0.0022(17) -0.0211(19)
C20 0.058(3) 0.055(2) 0.065(2) -0.0064(19) -0.0031(19) 0.0004(18)
C21 0.073(3) 0.065(3) 0.046(2) -0.0026(18) 0.0140(19) -0.012(2)
C22 0.050(2) 0.072(3) 0.060(2) 0.0005(19) -0.0057(18) 0.0100(19)

loop_
_atom_type_symbol
_atom_type_description
_atom_type_scat_dispersion_real
_atom_type_scat_dispersion_imag
_atom_type_scat_source
C C 0.0033 0.0016 'International Tables Vol C Tables 4.2.6.8 and 6.1.1.4'
H H 0.0000 0.0000 'International Tables Vol C Tables 4.2.6.8 and 6.1.1.4'
N N 0.0061 0.0033 'International Tables Vol C Tables 4.2.6.8 and 6.1.1.4'
O O 0.0106 0.0060 'International Tables Vol C Tables 4.2.6.8 and 6.1.1.4'

loop_
_geom_angle_atom_site_label_1
_geom_angle_atom_site_label_2
_geom_angle_atom_site_label_3
_geom_angle
C4 N1 C1 115.1(3)
C4 N2 C3 114.6(3)
O1 N3 C5 125.6(3)
O1 N3 C6 122.3(2)
C5 N3 C6 111.2(2)
O2 N4 C5 125.7(3)
O2 N4 C7 122.1(3)
C5 N4 C7 111.7(3)
C15 N5 C12 115.3(3)
C15 N6 C14 115.0(3)
O3 N7 C16 125.9(3)
O3 N7 C17 121.5(2)
C16 N7 C17 111.6(2)
O4 N8 C16 125.5(3)
O4 N8 C18 122.3(2)
C16 N8 C18 111.7(2)
N1 C1 C2 122.9(3)
C1 C2 C3 116.7(3)
N2 C3 C2 122.5(4)
N1 C4 N2 128.0(3)
N1 C4 C5 115.6(3)
N2 C4 C5 116.4(3)
N4 C5 N3 110.1(3)
N4 C5 C4 124.9(3)
N3 C5 C4 125.0(3)
N3 C6 C8 109.9(3)
N3 C6 C9 106.1(3)
C8 C6 C9 110.7(3)
N3 C6 C7 101.0(2)
C8 C6 C7 114.4(3)
C9 C6 C7 114.0(3)
N4 C7 C11 109.3(3)
N4 C7 C10 105.2(3)
C11 C7 C10 110.6(3)
N4 C7 C6 101.0(2)
C11 C7 C6 115.5(3)
C10 C7 C6 114.2(3)
N5 C12 C13 122.1(3)
C14 C13 C12 117.5(3)
N6 C14 C13 122.1(3)
N6 C15 N5 127.9(3)
N6 C15 C16 116.5(3)
N5 C15 C16 115.6(3)
N8 C16 N7 110.1(3)
N8 C16 C15 125.5(3)
N7 C16 C15 124.4(3)
N7 C17 C19 109.0(3)
N7 C17 C20 105.6(3)
C19 C17 C20 110.8(3)
N7 C17 C18 100.5(2)
C19 C17 C18 115.5(3)
C20 C17 C18 114.4(3)
N8 C18 C21 109.2(3)
N8 C18 C22 106.3(3)
C21 C18 C22 109.6(3)
N8 C18 C17 101.1(2)
C21 C18 C17 115.4(3)
C22 C18 C17 114.5(3)

loop_
_geom_bond_atom_site_label_1
_geom_bond_atom_site_label_2
_geom_bond_distance
O1 N3 1.279(3)
O2 N4 1.279(3)
O3 N7 1.278(3)
O4 N8 1.282(3)
N1 C4 1.322(4)
N1 C1 1.332(4)
N2 C4 1.322(4)
N2 C3 1.345(4)
N3 C5 1.339(4)
N3 C6 1.510(4)
N4 C5 1.335(4)
N4 C7 1.503(4)
N5 C15 1.331(4)
N5 C12 1.335(4)
N6 C15 1.323(4)
N6 C14 1.348(4)
N7 C16 1.342(4)
N7 C17 1.511(4)
N8 C16 1.336(4)
N8 C18 1.511(4)
C1 C2 1.362(5)
C2 C3 1.370(5)
C4 C5 1.479(4)
C6 C8 1.521(5)
C6 C9 1.521(5)
C6 C7 1.551(4)
C7 C11 1.521(4)
C7 C10 1.530(5)
C12 C13 1.373(5)
C13 C14 1.365(5)
C15 C16 1.477(4)
C17 C19 1.517(4)
C17 C20 1.526(5)
C17 C18 1.564(4)
C18 C21 1.516(4)
C18 C22 1.520(5)

loop_
_geom_torsion_atom_site_label_1
_geom_torsion_atom_site_label_2
_geom_torsion_atom_site_label_3
_geom_torsion_atom_site_label_4
_geom_torsion
C4 N1 C1 C2 -0.1(5)
N1 C1 C2 C3 0.3(6)
C4 N2 C3 C2 -1.0(5)
C1 C2 C3 N2 0.3(6)
C1 N1 C4 N2 -0.8(5)
C1 N1 C4 C5 179.5(3)
C3 N2 C4 N1 1.3(5)
C3 N2 C4 C5 -179.0(3)
O2 N4 C5 N3 -178.4(3)
C7 N4 C5 N3 -7.2(4)
O2 N4 C5 C4 1.6(5)
C7 N4 C5 C4 172.8(3)
O1 N3 C5 N4 -177.2(3)
C6 N3 C5 N4 -8.4(4)
O1 N3 C5 C4 2.8(5)
C6 N3 C5 C4 171.6(3)
N1 C4 C5 N4 61.6(4)
N2 C4 C5 N4 -118.1(4)
N1 C4 C5 N3 -118.3(4)
N2 C4 C5 N3 61.9(4)
O1 N3 C6 C8 -50.3(4)
C5 N3 C6 C8 140.5(3)
O1 N3 C6 C9 69.4(4)
C5 N3 C6 C9 -99.8(3)
O1 N3 C6 C7 -171.5(3)
C5 N3 C6 C7 19.3(3)
O2 N4 C7 C11 -47.5(4)
C5 N4 C7 C11 140.9(3)
O2 N4 C7 C10 71.3(4)
C5 N4 C7 C10 -100.3(3)
O2 N4 C7 C6 -169.7(3)
C5 N4 C7 C6 18.7(3)
N3 C6 C7 N4 -21.0(3)
C8 C6 C7 N4 -138.9(3)
C9 C6 C7 N4 92.2(3)
N3 C6 C7 C11 -138.9(3)
C8 C6 C7 C11 103.2(3)
C9 C6 C7 C11 -25.6(4)
N3 C6 C7 C10 91.3(3)
C8 C6 C7 C10 -26.6(4)
C9 C6 C7 C10 -155.4(3)
C15 N5 C12 C13 0.9(5)
N5 C12 C13 C14 -0.3(5)
C15 N6 C14 C13 0.5(5)
C12 C13 C14 N6 -0.5(5)
C14 N6 C15 N5 0.1(5)
C14 N6 C15 C16 -179.2(3)
C12 N5 C15 N6 -0.8(5)
C12 N5 C15 C16 178.5(3)
O4 N8 C16 N7 -177.8(3)
C18 N8 C16 N7 -5.6(4)
O4 N8 C16 C15 3.9(5)
C18 N8 C16 C15 176.1(3)
O3 N7 C16 N8 -178.7(3)
C17 N7 C16 N8 -10.1(4)
O3 N7 C16 C15 -0.3(5)
C17 N7 C16 C15 168.3(3)
N6 C15 C16 N8 -113.9(4)
N5 C15 C16 N8 66.7(4)
N6 C15 C16 N7 68.1(4)
N5 C15 C16 N7 -111.4(4)
O3 N7 C17 C19 -48.9(4)
C16 N7 C17 C19 142.0(3)
O3 N7 C17 C20 70.2(4)
C16 N7 C17 C20 -99.0(3)
O3 N7 C17 C18 -170.7(3)
C16 N7 C17 C18 20.2(3)
O4 N8 C18 C21 -47.8(4)
C16 N8 C18 C21 139.7(3)
O4 N8 C18 C22 70.3(4)
C16 N8 C18 C22 -102.2(3)
O4 N8 C18 C17 -169.9(3)
C16 N8 C18 C17 17.6(3)
N7 C17 C18 N8 -20.9(3)
C19 C17 C18 N8 -137.9(3)
C20 C17 C18 N8 91.7(3)
N7 C17 C18 C21 -138.5(3)
C19 C17 C18 C21 104.4(3)
C20 C17 C18 C21 -26.0(4)
N7 C17 C18 C22 92.9(3)
C19 C17 C18 C22 -24.2(4)
C20 C17 C18 C22 -154.6(3)
